data_4335860
loop_
_publ_author_name
'Natalia Busto'
'Jes\'us Valladolid'
'Marta Mart\'inez-Alonso'
'H\'ector J. Lozano'
'F\'elix A. Jal\'on'
'Blanca R. Manzano'
'A. M. Rodr\'iguez'
'M. Carmen Carri\'on'
'Tarita Biver'
'Jos\'e M. Leal'
'Gustavo Espino'
'Bego\~na Garc\'ia'

_publ_contact_author
;                                                                               
     'Espino, G.'                                     
      Departamento de Quimica 
      Facultad de Ciencias
      Universidad de Burgos
      Plaza Misael Banuelos s.n 
      09001, Burgos 
;
_publ_contact_author_email gespino@ubu.es
_publ_contact_author_phone '+34 926295300'
_publ_section_title
;
 Anticancer Activity and DNA Binding of a Bifunctional Ru(II) Arene
 Aqua-Complex with the 2,4-Diamino-6-(2-pyridyl)-1,3,5-triazine Ligand
;
_journal_name_full 'Inorganic Chemistry'
_journal_page_first 9962
_journal_page_last 9974
_journal_paper_doi 10.1021/ic401197a
_journal_volume 52
_journal_year 2013
_chemical_formula_sum 'C24 H29 F12 N11 O P2 Ru'
_chemical_formula_weight 878.59
_chemical_name_systematic
;
 ?
;
_space_group_IT_number 2
_symmetry_cell_setting triclinic
_symmetry_space_group_name_Hall '-P 1'
_symmetry_space_group_name_H-M 'P -1'
_atom_sites_solution_hydrogens geom
_atom_sites_solution_primary direct
_atom_sites_solution_secondary difmap
_audit_creation_method SHELXL-97
_cell_angle_alpha 110.795(2)
_cell_angle_beta 94.681(2)
_cell_angle_gamma 93.040(2)
_cell_formula_units_Z 4
_cell_length_a 12.0544(13)
_cell_length_b 14.4860(16)
_cell_length_c 20.215(2)
_cell_measurement_reflns_used 8403
_cell_measurement_temperature 290(2)
_cell_measurement_theta_max 27.134
_cell_measurement_theta_min 2.2613
_cell_volume 3276.2(6)
_computing_structure_refinement 'SHELXL-97 (Sheldrick, 1997)'
_diffrn_ambient_temperature 290(2)
_diffrn_measured_fraction_theta_full 0.997
_diffrn_measured_fraction_theta_max 0.997
_diffrn_measurement_device_type 'CCD area detector'
_diffrn_measurement_method 'omega and phi scans'
_diffrn_radiation_monochromator graphite
_diffrn_radiation_source 'fine-focus sealed tube'
_diffrn_radiation_type MoK\a
_diffrn_radiation_wavelength 0.71073
_diffrn_reflns_av_R_equivalents 0.0504
_diffrn_reflns_av_sigmaI/netI 0.0634
_diffrn_reflns_limit_h_max 14
_diffrn_reflns_limit_h_min -14
_diffrn_reflns_limit_k_max 17
_diffrn_reflns_limit_k_min -17
_diffrn_reflns_limit_l_max 24
_diffrn_reflns_limit_l_min -24
_diffrn_reflns_number 32383
_diffrn_reflns_theta_full 25.00
_diffrn_reflns_theta_max 25.00
_diffrn_reflns_theta_min 1.08
_exptl_absorpt_coefficient_mu 0.686
_exptl_absorpt_correction_T_max 0.9665
_exptl_absorpt_correction_T_min 0.8311
_exptl_absorpt_correction_type multi-scan
_exptl_absorpt_process_details SADABS
_exptl_crystal_colour yellow
_exptl_crystal_density_diffrn 1.781
_exptl_crystal_description prism
_exptl_crystal_F_000 1760
_exptl_crystal_size_max 0.28
_exptl_crystal_size_mid 0.10
_exptl_crystal_size_min 0.05
_refine_diff_density_max 1.158
_refine_diff_density_min -0.967
_refine_diff_density_rms 0.099
_refine_ls_extinction_method none
_refine_ls_goodness_of_fit_ref 1.026
_refine_ls_hydrogen_treatment constr
_refine_ls_matrix_type full
_refine_ls_number_parameters 921
_refine_ls_number_reflns 11494
_refine_ls_number_restraints 72
_refine_ls_restrained_S_all 1.107
_refine_ls_R_factor_all 0.0595
_refine_ls_R_factor_gt 0.0441
_refine_ls_shift/su_max 0.028
_refine_ls_shift/su_mean 0.001
_refine_ls_structure_factor_coef Fsqd
_refine_ls_weighting_details 'calc w=1/[\s^2^(Fo^2^)+(0.0562P)^2^+0.0000P] where P=(Fo^2^+2Fc^2^)/3'
_refine_ls_weighting_scheme calc
_refine_ls_wR_factor_gt 0.1038
_refine_ls_wR_factor_ref 0.1149
_reflns_number_gt 9016
_reflns_number_total 11494
_reflns_threshold_expression >2sigma(I)
_cod_data_source_file ic401197a_si_001_1.cif
_cod_data_source_block ge_37
_cod_database_code 4335860

loop_
_symmetry_equiv_pos_as_xyz
'x, y, z'
'-x, -y, -z'

loop_
_atom_site_label
_atom_site_type_symbol
_atom_site_fract_x
_atom_site_fract_y
_atom_site_fract_z
_atom_site_U_iso_or_equiv
_atom_site_adp_type
_atom_site_occupancy
_atom_site_symmetry_multiplicity
_atom_site_calc_flag
_atom_site_refinement_flags
_atom_site_disorder_assembly
_atom_site_disorder_group
Ru1 Ru 1.56265(3) 1.22658(3) 0.265143(19) 0.01743(11) Uani 1 1 d . . .
N1 N 1.4776(3) 1.2106(3) 0.34957(18) 0.0171(8) Uani 1 1 d . . .
N2 N 1.5086(3) 1.1709(3) 0.4537(2) 0.0286(10) Uani 1 1 d . . .
N3 N 1.3374(3) 1.2345(3) 0.42977(19) 0.0249(9) Uani 1 1 d . . .
N4 N 1.3078(3) 1.2675(3) 0.3279(2) 0.0254(9) Uani 1 1 d . . .
H4A H 1.2430 1.2850 0.3395 0.030 Uiso 1 1 calc R . .
H4B H 1.3294 1.2698 0.2889 0.030 Uiso 1 1 calc R . .
N5 N 1.3703(4) 1.1880(3) 0.5260(2) 0.0452(13) Uani 1 1 d . . .
H5A H 1.3054 1.2048 0.5382 0.054 Uiso 1 1 calc R . .
H5B H 1.4128 1.1647 0.5514 0.054 Uiso 1 1 calc R . .
N6 N 1.6807(3) 1.1694(3) 0.31872(19) 0.0193(8) Uani 1 1 d . . .
N7 N 1.5043(3) 1.0765(2) 0.20403(18) 0.0163(8) Uani 1 1 d . . .
N8 N 1.5194(3) 0.9185(3) 0.13917(19) 0.0206(9) Uani 1 1 d . . .
N9 N 1.3337(3) 0.8679(3) 0.07844(19) 0.0212(9) Uani 1 1 d . . .
N10 N 1.2196(3) 1.0002(3) 0.1102(2) 0.0255(9) Uani 1 1 d . . .
H10 H 1.1535 1.0175 0.1041 0.031 Uiso 1 1 calc R . .
N11 N 1.1512(3) 0.8469(3) 0.0293(2) 0.0356(11) Uani 1 1 d . . .
H11A H 1.1587 0.7858 0.0051 0.043 Uiso 1 1 calc R . .
H11B H 1.0883 0.8709 0.0255 0.043 Uiso 1 1 calc R . .
O1 O 1.2705(2) 1.1578(2) 0.18444(16) 0.0263(8) Uani 1 1 d . . .
C1 C 1.3742(4) 1.2371(3) 0.3696(2) 0.0203(10) Uani 1 1 d . . .
C2 C 1.4044(4) 1.1982(4) 0.4687(2) 0.0297(12) Uani 1 1 d . . .
C3 C 1.5376(4) 1.1782(3) 0.3952(2) 0.0205(10) Uani 1 1 d . . .
C4 C 1.6518(4) 1.1543(3) 0.3772(2) 0.0195(10) Uani 1 1 d . . .
C5 C 1.7241(4) 1.1209(3) 0.4190(3) 0.0280(11) Uani 1 1 d . . .
H5 H 1.7015 1.1101 0.4588 0.034 Uiso 1 1 calc R . .
C6 C 1.8307(4) 1.1042(4) 0.3998(3) 0.0340(13) Uani 1 1 d . . .
H6 H 1.8816 1.0826 0.4270 0.041 Uiso 1 1 calc R . .
C7 C 1.8611(4) 1.1197(4) 0.3407(3) 0.0315(12) Uani 1 1 d . . .
H7 H 1.9327 1.1087 0.3274 0.038 Uiso 1 1 calc R . .
C8 C 1.7853(4) 1.1515(3) 0.3013(3) 0.0262(11) Uani 1 1 d . . .
H8 H 1.8066 1.1613 0.2609 0.031 Uiso 1 1 calc R . .
C9 C 1.5709(4) 1.0046(3) 0.1864(2) 0.0203(10) Uani 1 1 d . . .
H9 H 1.6457 1.0122 0.2045 0.024 Uiso 1 1 calc R . .
C10 C 1.4009(3) 1.0331(3) 0.1651(2) 0.0170(10) Uani 1 1 d . . .
C11 C 1.4118(4) 0.9358(3) 0.1251(2) 0.0187(10) Uani 1 1 d . . .
C12 C 1.5691(4) 0.8247(3) 0.1094(3) 0.0296(12) Uani 1 1 d . . .
H12A H 1.6444 0.8313 0.1312 0.044 Uiso 1 1 calc R . .
H12B H 1.5695 0.8075 0.0590 0.044 Uiso 1 1 calc R . .
H12C H 1.5262 0.7736 0.1186 0.044 Uiso 1 1 calc R . .
C13 C 1.2977(4) 1.0729(3) 0.1574(2) 0.0211(10) Uani 1 1 d . . .
C14 C 1.2375(4) 0.9046(3) 0.0727(2) 0.0245(11) Uani 1 1 d . . .
C15 C 1.5661(5) 1.2515(4) 0.1635(3) 0.0391(14) Uani 1 1 d . . .
C16 C 1.4756(4) 1.2975(4) 0.1976(3) 0.0327(13) Uani 1 1 d . . .
H16 H 1.4041 1.2829 0.1735 0.039 Uiso 1 1 calc R . .
C17 C 1.4927(4) 1.3644(4) 0.2670(3) 0.0319(13) Uani 1 1 d . . .
H17 H 1.4316 1.3943 0.2881 0.038 Uiso 1 1 calc R . .
C18 C 1.5990(4) 1.3894(3) 0.3075(3) 0.0326(12) Uani 1 1 d . . .
C19 C 1.6879(4) 1.3437(4) 0.2726(3) 0.0357(13) Uani 1 1 d . . .
H19 H 1.7592 1.3582 0.2970 0.043 Uiso 1 1 calc R . .
C20 C 1.6732(4) 1.2770(4) 0.2022(3) 0.0384(14) Uani 1 1 d . . .
H20 H 1.7348 1.2490 0.1806 0.046 Uiso 1 1 calc R . .
C21 C 1.5492(6) 1.1729(5) 0.0901(3) 0.065(2) Uani 1 1 d . . .
H21A H 1.5631 1.2024 0.0555 0.098 Uiso 1 1 calc R . .
H21B H 1.4738 1.1431 0.0807 0.098 Uiso 1 1 calc R . .
H21C H 1.6000 1.1231 0.0872 0.098 Uiso 1 1 calc R . .
C22 C 1.6135(6) 1.4649(4) 0.3839(3) 0.0549(17) Uani 1 1 d . . .
H22 H 1.5386 1.4810 0.3973 0.066 Uiso 1 1 calc R . .
C23 C 1.6748(7) 1.5597(5) 0.3838(4) 0.088(3) Uani 1 1 d . . .
H23A H 1.6803 1.6095 0.4306 0.132 Uiso 1 1 calc R . .
H23B H 1.6342 1.5827 0.3507 0.132 Uiso 1 1 calc R . .
H23C H 1.7484 1.5464 0.3701 0.132 Uiso 1 1 calc R . .
C24 C 1.6670(7) 1.4302(5) 0.4366(4) 0.082(2) Uani 1 1 d . . .
H24A H 1.6270 1.3699 0.4344 0.123 Uiso 1 1 calc R . .
H24B H 1.6668 1.4796 0.4832 0.123 Uiso 1 1 calc R . .
H24C H 1.7427 1.4180 0.4270 0.123 Uiso 1 1 calc R . .
P1 P 1.51354(11) 0.86288(11) 0.31195(8) 0.0327(3) Uani 1 1 d . . .
F11 F 1.6171(2) 0.8848(3) 0.27360(17) 0.0508(9) Uani 1 1 d . . .
F12 F 1.5780(3) 0.9287(2) 0.38756(17) 0.0560(10) Uani 1 1 d . . .
F13 F 1.4580(3) 0.9576(2) 0.30625(17) 0.0508(9) Uani 1 1 d . . .
F14 F 1.4481(2) 0.7965(2) 0.23710(15) 0.0438(8) Uani 1 1 d . . .
F15 F 1.5687(2) 0.7673(2) 0.31777(16) 0.0395(7) Uani 1 1 d . . .
F16 F 1.4117(2) 0.8398(2) 0.35112(15) 0.0403(8) Uani 1 1 d . . .
P2 P 1.34500(12) 0.43130(11) 0.07290(8) 0.0365(4) Uani 1 1 d . . .
F21 F 1.4110(3) 0.4341(3) 0.00778(18) 0.0671(11) Uani 1 1 d . . .
F22 F 1.3281(3) 0.5451(3) 0.0933(2) 0.0747(12) Uani 1 1 d . . .
F23 F 1.4593(3) 0.4584(3) 0.12212(19) 0.0640(10) Uani 1 1 d . . .
F24 F 1.3635(3) 0.3180(2) 0.05279(17) 0.0614(10) Uani 1 1 d . . .
F25 F 1.2316(3) 0.4046(3) 0.0232(2) 0.0847(13) Uani 1 1 d . . .
F26 F 1.2826(3) 0.4294(2) 0.13897(18) 0.0570(10) Uani 1 1 d . . .
Ru2 Ru 2.06048(3) 1.70957(2) 0.238308(18) 0.01448(11) Uani 1 1 d . . .
N12 N 1.9901(3) 1.7196(3) 0.33402(18) 0.0162(8) Uani 1 1 d . . .
N13 N 1.8597(3) 1.7578(3) 0.42040(19) 0.0225(9) Uani 1 1 d . . .
N14 N 2.0385(3) 1.7092(3) 0.44769(19) 0.0245(9) Uani 1 1 d . . .
N15 N 1.8137(3) 1.7646(3) 0.3110(2) 0.0288(10) Uani 1 1 d . . .
H15A H 1.7493 1.7821 0.3235 0.035 Uiso 1 1 calc R . .
H15B H 1.8301 1.7583 0.2691 0.035 Uiso 1 1 calc R . .
N16 N 1.9076(3) 1.7392(3) 0.5265(2) 0.0350(11) Uani 1 1 d . . .
H16A H 1.8426 1.7551 0.5388 0.042 Uiso 1 1 calc R . .
H16B H 1.9550 1.7254 0.5550 0.042 Uiso 1 1 calc R . .
N17 N 2.1836(3) 1.6614(2) 0.29419(19) 0.0179(8) Uani 1 1 d . . .
N18 N 1.9879(3) 1.5601(2) 0.19424(18) 0.0161(8) Uani 1 1 d . . .
N19 N 1.9912(3) 1.3969(3) 0.13955(19) 0.0189(8) Uani 1 1 d . . .
N20 N 1.8077(3) 1.3524(3) 0.07446(19) 0.0184(8) Uani 1 1 d . . .
N21 N 1.7045(3) 1.4923(3) 0.0966(2) 0.0240(9) Uani 1 1 d . . .
H21 H 1.6407 1.5123 0.0884 0.029 Uiso 1 1 calc R . .
N22 N 1.6346(3) 1.3407(3) 0.0137(2) 0.0315(10) Uani 1 1 d . . .
H22A H 1.6399 1.2787 -0.0090 0.038 Uiso 1 1 calc R . .
H22B H 1.5759 1.3677 0.0054 0.038 Uiso 1 1 calc R . .
O2 O 1.7617(3) 1.6499(2) 0.16928(17) 0.0261(8) Uani 1 1 d . . .
C31 C 1.8874(4) 1.7474(3) 0.3560(2) 0.0209(10) Uani 1 1 d . . .
C32 C 1.9348(4) 1.7360(3) 0.4634(2) 0.0236(11) Uani 1 1 d . . .
C33 C 2.0580(4) 1.7019(3) 0.3836(2) 0.0197(10) Uani 1 1 d . . .
C34 C 2.1680(4) 1.6696(3) 0.3610(2) 0.0199(10) Uani 1 1 d . . .
C35 C 2.2477(4) 1.6487(4) 0.4054(3) 0.0310(12) Uani 1 1 d . . .
H35 H 2.2338 1.6543 0.4512 0.037 Uiso 1 1 calc R . .
C36 C 2.3476(4) 1.6195(4) 0.3809(3) 0.0359(13) Uani 1 1 d . . .
H36 H 2.4035 1.6073 0.4105 0.043 Uiso 1 1 calc R . .
C37 C 2.3643(4) 1.6084(3) 0.3122(3) 0.0283(12) Uani 1 1 d . . .
H37 H 2.4308 1.5868 0.2943 0.034 Uiso 1 1 calc R . .
C38 C 2.2817(4) 1.6295(3) 0.2702(3) 0.0238(11) Uani 1 1 d . . .
H38 H 2.2933 1.6217 0.2237 0.029 Uiso 1 1 calc R . .
C39 C 2.0478(4) 1.4835(3) 0.1832(2) 0.0197(10) Uani 1 1 d . . .
H39 H 2.1212 1.4884 0.2032 0.024 Uiso 1 1 calc R . .
C40 C 1.8842(4) 1.5199(3) 0.1549(2) 0.0175(10) Uani 1 1 d . . .
C41 C 1.8871(4) 1.4192(3) 0.1209(2) 0.0170(10) Uani 1 1 d . . .
C42 C 2.0341(4) 1.2986(3) 0.1172(2) 0.0253(11) Uani 1 1 d . . .
H42A H 2.0484 1.2787 0.0683 0.038 Uiso 1 1 calc R . .
H42B H 1.9798 1.2515 0.1225 0.038 Uiso 1 1 calc R . .
H42C H 2.1022 1.3015 0.1464 0.038 Uiso 1 1 calc R . .
C43 C 1.7842(4) 1.5636(3) 0.1442(2) 0.0218(10) Uani 1 1 d . . .
C44 C 1.7173(4) 1.3948(3) 0.0619(2) 0.0217(10) Uani 1 1 d . . .
C45 C 2.0662(4) 1.7081(3) 0.1284(2) 0.0252(11) Uani 1 1 d . . .
C46 C 1.9727(4) 1.7587(3) 0.1569(2) 0.0248(11) Uani 1 1 d . . .
H46 H 1.9022 1.7386 0.1317 0.030 Uiso 1 1 calc R . .
C47 C 1.9854(4) 1.8373(3) 0.2216(3) 0.0238(11) Uani 1 1 d . . .
H47 H 1.9229 1.8688 0.2390 0.029 Uiso 1 1 calc R . .
C48 C 2.0918(4) 1.8710(3) 0.2622(2) 0.0217(10) Uani 1 1 d . . .
C49 C 2.1836(4) 1.8219(3) 0.2335(2) 0.0218(10) Uani 1 1 d . . .
H49 H 2.2541 1.8424 0.2587 0.026 Uiso 1 1 calc R . .
C5' C 2.1722(4) 1.7419(3) 0.1671(2) 0.0217(10) Uani 1 1 d . . .
H5' H 2.2350 1.7117 0.1490 0.026 Uiso 1 1 calc R . .
C51 C 2.0508(4) 1.6198(4) 0.0605(2) 0.0350(13) Uani 1 1 d . . .
H51A H 2.0512 1.6415 0.0208 0.053 Uiso 1 1 calc R . .
H51B H 1.9808 1.5829 0.0573 0.053 Uiso 1 1 calc R . .
H51C H 2.1106 1.5783 0.0597 0.053 Uiso 1 1 calc R . .
C52 C 2.1044(4) 1.9607(3) 0.3299(3) 0.0297(12) Uani 1 1 d . . .
H52 H 2.0294 1.9759 0.3437 0.036 Uiso 1 1 calc R . .
C53 C 2.1551(5) 2.0470(4) 0.3121(3) 0.0442(15) Uani 1 1 d . . .
H53A H 2.2317 2.0377 0.3039 0.066 Uiso 1 1 calc R . .
H53B H 2.1512 2.1080 0.3512 0.066 Uiso 1 1 calc R . .
H53C H 2.1141 2.0495 0.2701 0.066 Uiso 1 1 calc R . .
C54 C 2.1727(5) 1.9486(4) 0.3921(3) 0.0479(16) Uani 1 1 d . . .
H54A H 2.1399 1.8935 0.4016 0.072 Uiso 1 1 calc R . .
H54B H 2.1739 2.0079 0.4333 0.072 Uiso 1 1 calc R . .
H54C H 2.2477 1.9369 0.3806 0.072 Uiso 1 1 calc R . .
P3 P 2.02798(11) 1.38636(10) 0.33678(8) 0.0322(3) Uani 1 1 d . . .
F31 F 2.1256(2) 1.3996(2) 0.29109(17) 0.0486(9) Uani 1 1 d . . .
F32 F 2.1097(3) 1.4372(3) 0.40709(18) 0.0676(11) Uani 1 1 d . . .
F33 F 1.9849(3) 1.4887(2) 0.3404(2) 0.0685(11) Uani 1 1 d . . .
F34 F 1.9463(2) 1.3316(2) 0.26572(15) 0.0437(8) Uani 1 1 d . . .
F35 F 2.0690(2) 1.2808(2) 0.33256(17) 0.0459(8) Uani 1 1 d . . .
F36 F 1.9314(2) 1.3695(2) 0.38227(16) 0.0447(8) Uani 1 1 d . . .
P4 P 1.87393(15) 0.99114(14) 0.09976(10) 0.0596(6) Uani 1 1 d D . .
F41 F 1.8784(7) 0.8680(5) 0.0569(4) 0.061(2) Uiso 0.50 1 d PD A 1
F42 F 1.9003(7) 0.9970(6) 0.0250(4) 0.083(2) Uiso 0.50 1 d PD A 1
F43 F 1.9915(6) 0.9920(6) 0.1297(5) 0.078(3) Uiso 0.50 1 d PD A 1
F44 F 1.8254(5) 0.9714(5) 0.1662(4) 0.0358(18) Uiso 0.50 1 d PD A 1
F45 F 1.7386(6) 0.9641(5) 0.0595(4) 0.070(2) Uiso 0.50 1 d PD A 1
F46 F 1.8581(8) 1.1060(6) 0.1412(5) 0.065(3) Uiso 0.50 1 d PD A 1
F41A F 1.9373(7) 0.8986(6) 0.0740(4) 0.071(2) Uiso 0.50 1 d PD A 2
F42A F 1.9730(5) 1.0493(5) 0.0710(3) 0.0511(17) Uiso 0.50 1 d PD A 2
F43A F 1.9726(8) 1.0278(7) 0.1716(5) 0.105(3) Uiso 0.50 1 d PD A 2
F44A F 1.8023(6) 0.9471(6) 0.1419(4) 0.051(2) Uiso 0.50 1 d PD A 2
F45A F 1.8011(9) 0.9733(7) 0.0358(5) 0.108(3) Uiso 0.50 1 d PD A 2
F46A F 1.8228(7) 1.0929(6) 0.1254(5) 0.063(3) Uiso 0.50 1 d PD A 2

loop_
_atom_site_aniso_label
_atom_site_aniso_U_11
_atom_site_aniso_U_22
_atom_site_aniso_U_33
_atom_site_aniso_U_23
_atom_site_aniso_U_13
_atom_site_aniso_U_12
Ru1 0.0139(2) 0.0171(2) 0.0237(2) 0.00957(16) 0.00409(15) 0.00446(15)
N1 0.0134(19) 0.018(2) 0.021(2) 0.0062(16) 0.0051(15) 0.0062(15)
N2 0.028(2) 0.040(3) 0.024(2) 0.015(2) 0.0100(18) 0.0152(19)
N3 0.023(2) 0.033(2) 0.021(2) 0.0103(19) 0.0089(17) 0.0119(18)
N4 0.017(2) 0.039(2) 0.027(2) 0.017(2) 0.0095(17) 0.0129(18)
N5 0.043(3) 0.076(4) 0.031(3) 0.031(3) 0.021(2) 0.030(3)
N6 0.014(2) 0.016(2) 0.024(2) 0.0039(17) 0.0010(16) 0.0023(15)
N7 0.016(2) 0.017(2) 0.016(2) 0.0057(16) 0.0023(15) 0.0041(16)
N8 0.018(2) 0.021(2) 0.019(2) 0.0011(17) 0.0032(16) 0.0067(16)
N9 0.016(2) 0.022(2) 0.021(2) 0.0016(17) -0.0004(16) 0.0050(16)
N10 0.014(2) 0.027(2) 0.028(2) 0.0016(19) -0.0018(17) 0.0081(17)
N11 0.021(2) 0.027(2) 0.045(3) -0.003(2) -0.007(2) 0.0095(19)
O1 0.0208(18) 0.0234(19) 0.0282(19) 0.0009(15) 0.0007(14) 0.0091(14)
C1 0.021(3) 0.019(2) 0.018(3) 0.003(2) 0.0043(19) 0.0027(19)
C2 0.036(3) 0.033(3) 0.019(3) 0.007(2) 0.006(2) 0.007(2)
C3 0.020(3) 0.023(3) 0.015(2) 0.002(2) 0.0004(19) 0.005(2)
C4 0.018(2) 0.017(2) 0.021(3) 0.005(2) 0.0002(19) 0.0030(19)
C5 0.029(3) 0.029(3) 0.026(3) 0.010(2) -0.002(2) 0.008(2)
C6 0.024(3) 0.037(3) 0.041(3) 0.016(3) -0.004(2) 0.013(2)
C7 0.018(3) 0.029(3) 0.047(3) 0.013(3) 0.003(2) 0.009(2)
C8 0.017(3) 0.028(3) 0.034(3) 0.010(2) 0.005(2) 0.005(2)
C9 0.018(2) 0.025(3) 0.018(2) 0.006(2) 0.0030(19) 0.006(2)
C10 0.014(2) 0.019(2) 0.018(2) 0.0059(19) 0.0033(18) 0.0035(18)
C11 0.018(2) 0.021(2) 0.019(2) 0.009(2) 0.0038(19) 0.0051(19)
C12 0.025(3) 0.025(3) 0.032(3) 0.001(2) 0.000(2) 0.012(2)
C13 0.019(3) 0.026(3) 0.016(2) 0.005(2) 0.0031(19) 0.003(2)
C14 0.022(3) 0.025(3) 0.021(3) 0.002(2) 0.003(2) 0.003(2)
C15 0.063(4) 0.031(3) 0.035(3) 0.026(3) 0.008(3) 0.002(3)
C16 0.023(3) 0.039(3) 0.052(4) 0.036(3) -0.002(2) -0.001(2)
C17 0.022(3) 0.024(3) 0.061(4) 0.025(3) 0.015(3) 0.011(2)
C18 0.030(3) 0.018(3) 0.053(4) 0.017(3) 0.005(3) 0.000(2)
C19 0.023(3) 0.030(3) 0.065(4) 0.029(3) 0.008(3) 0.000(2)
C20 0.037(3) 0.038(3) 0.059(4) 0.035(3) 0.027(3) 0.012(3)
C21 0.100(6) 0.072(5) 0.035(4) 0.033(4) 0.013(4) 0.006(4)
C22 0.062(4) 0.023(3) 0.068(5) 0.006(3) -0.006(4) 0.001(3)
C23 0.112(7) 0.033(4) 0.099(6) 0.011(4) -0.020(5) -0.022(4)
C24 0.118(7) 0.049(5) 0.058(5) -0.001(4) -0.007(5) 0.002(4)
P1 0.0269(8) 0.0384(8) 0.0395(9) 0.0226(7) 0.0013(6) 0.0041(6)
F11 0.0284(17) 0.076(2) 0.069(2) 0.052(2) 0.0048(16) 0.0028(16)
F12 0.076(3) 0.043(2) 0.047(2) 0.0224(17) -0.0172(18) -0.0162(18)
F13 0.055(2) 0.049(2) 0.064(2) 0.0378(18) 0.0090(17) 0.0178(17)
F14 0.0332(18) 0.061(2) 0.0341(18) 0.0140(16) -0.0003(14) 0.0052(15)
F15 0.0261(16) 0.0431(18) 0.058(2) 0.0271(16) 0.0057(14) 0.0084(14)
F16 0.0406(19) 0.0434(19) 0.0444(19) 0.0210(15) 0.0176(15) 0.0119(15)
P2 0.0316(8) 0.0429(9) 0.0413(9) 0.0183(7) 0.0151(7) 0.0185(7)
F21 0.061(2) 0.110(3) 0.065(2) 0.062(2) 0.0344(19) 0.051(2)
F22 0.095(3) 0.050(2) 0.095(3) 0.037(2) 0.036(2) 0.035(2)
F23 0.044(2) 0.087(3) 0.067(2) 0.039(2) -0.0051(18) -0.0040(19)
F24 0.095(3) 0.045(2) 0.049(2) 0.0146(17) 0.025(2) 0.033(2)
F25 0.050(2) 0.122(4) 0.077(3) 0.032(3) -0.011(2) 0.020(2)
F26 0.059(2) 0.060(2) 0.057(2) 0.0198(19) 0.0363(18) 0.0201(18)
Ru2 0.0134(2) 0.0147(2) 0.0164(2) 0.00601(15) 0.00352(14) 0.00456(14)
N12 0.016(2) 0.019(2) 0.013(2) 0.0051(16) 0.0053(15) 0.0064(16)
N13 0.019(2) 0.030(2) 0.018(2) 0.0063(18) 0.0072(17) 0.0041(17)
N14 0.026(2) 0.031(2) 0.019(2) 0.0098(18) 0.0050(17) 0.0073(18)
N15 0.021(2) 0.048(3) 0.023(2) 0.016(2) 0.0109(18) 0.018(2)
N16 0.032(3) 0.056(3) 0.019(2) 0.014(2) 0.0075(19) 0.008(2)
N17 0.016(2) 0.0147(19) 0.022(2) 0.0038(16) 0.0037(16) 0.0026(15)
N18 0.016(2) 0.0154(19) 0.018(2) 0.0057(16) 0.0038(15) 0.0029(15)
N19 0.019(2) 0.017(2) 0.021(2) 0.0060(17) 0.0023(16) 0.0055(16)
N20 0.016(2) 0.018(2) 0.019(2) 0.0047(16) 0.0012(16) 0.0013(16)
N21 0.013(2) 0.022(2) 0.032(2) 0.0037(18) -0.0008(17) 0.0064(16)
N22 0.020(2) 0.021(2) 0.044(3) 0.002(2) -0.0046(19) 0.0044(18)
O2 0.0245(18) 0.0176(18) 0.032(2) 0.0031(15) 0.0018(15) 0.0096(14)
C31 0.022(3) 0.018(2) 0.023(3) 0.006(2) 0.006(2) 0.0031(19)
C32 0.027(3) 0.025(3) 0.018(3) 0.006(2) 0.001(2) 0.002(2)
C33 0.021(3) 0.016(2) 0.020(3) 0.004(2) 0.0004(19) 0.0018(19)
C34 0.019(2) 0.018(2) 0.024(3) 0.008(2) 0.0023(19) 0.0044(19)
C35 0.034(3) 0.037(3) 0.024(3) 0.012(2) 0.002(2) 0.015(2)
C36 0.031(3) 0.041(3) 0.040(3) 0.019(3) -0.001(2) 0.015(3)
C37 0.016(3) 0.025(3) 0.045(3) 0.012(2) 0.005(2) 0.007(2)
C38 0.021(3) 0.019(2) 0.030(3) 0.007(2) 0.005(2) 0.003(2)
C39 0.019(2) 0.019(2) 0.020(3) 0.006(2) 0.0003(19) 0.0025(19)
C40 0.016(2) 0.021(2) 0.016(2) 0.0062(19) 0.0035(18) 0.0052(19)
C41 0.017(2) 0.021(2) 0.017(2) 0.010(2) 0.0064(19) 0.0030(19)
C42 0.024(3) 0.018(2) 0.031(3) 0.005(2) -0.001(2) 0.006(2)
C43 0.017(2) 0.026(3) 0.022(3) 0.008(2) 0.004(2) 0.002(2)
C44 0.019(3) 0.020(2) 0.024(3) 0.005(2) 0.003(2) 0.003(2)
C45 0.035(3) 0.026(3) 0.019(3) 0.012(2) 0.007(2) 0.003(2)
C46 0.025(3) 0.029(3) 0.027(3) 0.019(2) -0.004(2) -0.001(2)
C47 0.019(3) 0.020(3) 0.040(3) 0.019(2) 0.007(2) 0.011(2)
C48 0.023(3) 0.018(2) 0.027(3) 0.010(2) 0.008(2) 0.007(2)
C49 0.018(2) 0.021(2) 0.028(3) 0.011(2) 0.002(2) -0.0011(19)
C5' 0.020(3) 0.020(2) 0.030(3) 0.013(2) 0.013(2) 0.003(2)
C51 0.042(3) 0.038(3) 0.025(3) 0.012(2) 0.009(2) -0.001(3)
C52 0.036(3) 0.018(3) 0.032(3) 0.002(2) 0.010(2) 0.007(2)
C53 0.052(4) 0.021(3) 0.052(4) 0.002(3) 0.016(3) -0.001(3)
C54 0.058(4) 0.035(3) 0.036(3) -0.005(3) 0.000(3) 0.006(3)
P3 0.0251(7) 0.0380(8) 0.0410(9) 0.0232(7) 0.0036(6) 0.0043(6)
F31 0.0305(18) 0.074(2) 0.060(2) 0.0486(19) 0.0056(15) -0.0020(16)
F32 0.064(2) 0.083(3) 0.049(2) 0.025(2) -0.0149(18) -0.029(2)
F33 0.079(3) 0.042(2) 0.096(3) 0.035(2) 0.019(2) 0.0207(19)
F34 0.0261(17) 0.067(2) 0.0402(19) 0.0227(17) 0.0018(14) 0.0034(15)
F35 0.0321(18) 0.048(2) 0.075(2) 0.0394(18) 0.0170(16) 0.0159(15)
F36 0.0355(18) 0.061(2) 0.0430(19) 0.0220(17) 0.0148(15) 0.0110(16)
P4 0.0661(12) 0.0756(13) 0.0723(13) 0.0543(11) 0.0499(10) 0.0515(10)

loop_
_atom_type_symbol
_atom_type_description
_atom_type_scat_dispersion_real
_atom_type_scat_dispersion_imag
_atom_type_scat_source
C C 0.0033 0.0016 'International Tables Vol C Tables 4.2.6.8 and 6.1.1.4'
H H 0.0000 0.0000 'International Tables Vol C Tables 4.2.6.8 and 6.1.1.4'
N N 0.0061 0.0033 'International Tables Vol C Tables 4.2.6.8 and 6.1.1.4'
O O 0.0106 0.0060 'International Tables Vol C Tables 4.2.6.8 and 6.1.1.4'
F F 0.0171 0.0103 'International Tables Vol C Tables 4.2.6.8 and 6.1.1.4'
P P 0.1023 0.0942 'International Tables Vol C Tables 4.2.6.8 and 6.1.1.4'
Ru Ru -1.2594 0.8363 'International Tables Vol C Tables 4.2.6.8 and 6.1.1.4'

loop_
_geom_angle_atom_site_label_1
_geom_angle_atom_site_label_2
_geom_angle_atom_site_label_3
_geom_angle
N6 Ru1 N7 86.49(13)
N6 Ru1 N1 76.61(13)
N7 Ru1 N1 87.50(13)
N6 Ru1 C19 88.94(17)
N7 Ru1 C19 142.87(17)
N1 Ru1 C19 127.06(18)
N6 Ru1 C20 98.90(17)
N7 Ru1 C20 107.18(18)
N1 Ru1 C20 164.51(19)
C19 Ru1 C20 37.49(19)
N6 Ru1 C17 143.17(17)
N7 Ru1 C17 129.78(17)
N1 Ru1 C17 96.37(16)
C19 Ru1 C17 66.30(18)
C20 Ru1 C17 78.22(19)
N6 Ru1 C18 107.01(17)
N7 Ru1 C18 165.97(16)
N1 Ru1 C18 99.13(16)
C19 Ru1 C18 37.21(18)
C20 Ru1 C18 67.7(2)
C17 Ru1 C18 37.55(18)
N6 Ru1 C15 130.29(19)
N7 Ru1 C15 87.54(17)
N1 Ru1 C15 152.20(19)
C19 Ru1 C15 67.9(2)
C20 Ru1 C15 37.5(2)
C17 Ru1 C15 66.6(2)
C18 Ru1 C15 80.8(2)
N6 Ru1 C16 165.52(16)
N7 Ru1 C16 98.29(17)
N1 Ru1 C16 117.08(16)
C19 Ru1 C16 78.99(19)
C20 Ru1 C16 66.65(19)
C17 Ru1 C16 36.57(18)
C18 Ru1 C16 67.69(19)
C15 Ru1 C16 37.12(19)
C3 N1 C1 113.5(4)
C3 N1 Ru1 115.9(3)
C1 N1 Ru1 130.2(3)
C3 N2 C2 114.4(4)
C2 N3 C1 116.3(4)
C4 N6 C8 117.6(4)
C4 N6 Ru1 117.3(3)
C8 N6 Ru1 125.1(3)
C9 N7 C10 104.5(4)
C9 N7 Ru1 122.9(3)
C10 N7 Ru1 131.8(3)
C9 N8 C11 106.7(4)
C9 N8 C12 126.7(4)
C11 N8 C12 126.5(4)
C14 N9 C11 112.6(4)
C14 N10 C13 126.5(4)
N4 C1 N3 118.1(4)
N4 C1 N1 118.4(4)
N3 C1 N1 123.5(4)
N5 C2 N3 119.3(5)
N5 C2 N2 116.2(4)
N3 C2 N2 124.5(4)
N2 C3 N1 127.6(4)
N2 C3 C4 117.5(4)
N1 C3 C4 114.8(4)
N6 C4 C5 122.8(4)
N6 C4 C3 115.3(4)
C5 C4 C3 121.8(4)
C6 C5 C4 117.9(5)
C7 C6 C5 119.7(5)
C6 C7 C8 119.4(5)
N6 C8 C7 122.5(5)
N7 C9 N8 112.9(4)
C11 C10 N7 108.8(4)
C11 C10 C13 118.8(4)
N7 C10 C13 132.2(4)
N9 C11 N8 124.7(4)
N9 C11 C10 128.3(4)
N8 C11 C10 107.0(4)
O1 C13 N10 118.9(4)
O1 C13 C10 130.4(4)
N10 C13 C10 110.8(4)
N9 C14 N11 120.0(4)
N9 C14 N10 122.9(4)
N11 C14 N10 117.0(4)
C16 C15 C20 117.7(5)
C16 C15 C21 121.6(6)
C20 C15 C21 120.6(6)
C16 C15 Ru1 71.4(3)
C20 C15 Ru1 70.1(3)
C21 C15 Ru1 126.2(4)
C17 C16 C15 120.3(5)
C17 C16 Ru1 71.1(3)
C15 C16 Ru1 71.4(3)
C16 C17 C18 123.1(5)
C16 C17 Ru1 72.3(3)
C18 C17 Ru1 71.7(3)
C19 C18 C17 115.9(5)
C19 C18 C22 123.1(5)
C17 C18 C22 120.9(5)
C19 C18 Ru1 69.7(3)
C17 C18 Ru1 70.7(3)
C22 C18 Ru1 131.4(4)
C20 C19 C18 122.2(5)
C20 C19 Ru1 71.9(3)
C18 C19 Ru1 73.1(3)
C19 C20 C15 120.9(5)
C19 C20 Ru1 70.6(3)
C15 C20 Ru1 72.4(3)
C24 C22 C23 112.0(6)
C24 C22 C18 115.0(5)
C23 C22 C18 108.1(5)
F14 P1 F13 89.69(18)
F14 P1 F12 179.17(19)
F13 P1 F12 90.59(19)
F14 P1 F16 89.89(17)
F13 P1 F16 90.43(17)
F12 P1 F16 89.33(18)
F14 P1 F11 90.67(18)
F13 P1 F11 90.68(17)
F12 P1 F11 90.11(19)
F16 P1 F11 178.76(18)
F14 P1 F15 90.19(17)
F13 P1 F15 179.63(19)
F12 P1 F15 89.53(18)
F16 P1 F15 89.22(16)
F11 P1 F15 89.67(16)
F25 P2 F23 179.4(2)
F25 P2 F24 91.0(2)
F23 P2 F24 89.1(2)
F25 P2 F22 89.6(2)
F23 P2 F22 90.2(2)
F24 P2 F22 179.3(3)
F25 P2 F26 91.4(2)
F23 P2 F26 89.2(2)
F24 P2 F26 90.14(19)
F22 P2 F26 90.15(19)
F25 P2 F21 90.2(2)
F23 P2 F21 89.21(19)
F24 P2 F21 89.92(19)
F22 P2 F21 89.8(2)
F26 P2 F21 178.4(2)
N17 Ru2 N18 87.65(13)
N17 Ru2 N12 76.40(13)
N18 Ru2 N12 87.19(13)
N17 Ru2 C49 88.99(15)
N18 Ru2 C49 148.26(15)
N12 Ru2 C49 122.54(15)
N17 Ru2 C5' 95.47(15)
N18 Ru2 C5' 111.23(15)
N12 Ru2 C5' 159.79(15)
C49 Ru2 C5' 37.83(16)
N17 Ru2 C48 110.30(15)
N18 Ru2 C48 162.04(15)
N12 Ru2 C48 97.28(15)
C49 Ru2 C48 37.14(16)
C5' Ru2 C48 67.84(16)
N17 Ru2 C47 147.20(16)
N18 Ru2 C47 124.72(15)
N12 Ru2 C47 97.99(15)
C49 Ru2 C47 66.53(16)
C5' Ru2 C47 78.70(16)
C48 Ru2 C47 37.52(16)
N17 Ru2 C45 125.12(16)
N18 Ru2 C45 88.75(15)
N12 Ru2 C45 157.91(16)
C49 Ru2 C45 67.75(17)
C5' Ru2 C45 37.16(16)
C48 Ru2 C45 80.56(17)
C47 Ru2 C45 66.91(17)
N17 Ru2 C46 161.74(15)
N18 Ru2 C46 95.71(15)
N12 Ru2 C46 121.61(15)
C49 Ru2 C46 78.71(17)
C5' Ru2 C46 66.56(17)
C48 Ru2 C46 67.11(17)
C47 Ru2 C46 36.35(16)
C45 Ru2 C46 37.38(17)
C33 N12 C31 113.3(4)
C33 N12 Ru2 115.9(3)
C31 N12 Ru2 130.7(3)
C31 N13 C32 116.8(4)
C33 N14 C32 113.5(4)
C34 N17 C38 117.4(4)
C34 N17 Ru2 117.4(3)
C38 N17 Ru2 125.0(3)
C39 N18 C40 104.6(4)
C39 N18 Ru2 122.6(3)
C40 N18 Ru2 130.7(3)
C39 N19 C41 106.7(3)
C39 N19 C42 126.3(4)
C41 N19 C42 127.1(4)
C44 N20 C41 112.0(4)
C44 N21 C43 126.8(4)
N15 C31 N13 118.6(4)
N15 C31 N12 118.3(4)
N13 C31 N12 123.2(4)
N16 C32 N13 118.6(4)
N16 C32 N14 116.3(4)
N13 C32 N14 125.0(4)
N14 C33 N12 128.2(4)
N14 C33 C34 117.1(4)
N12 C33 C34 114.7(4)
N17 C34 C35 122.7(4)
N17 C34 C33 115.0(4)
C35 C34 C33 122.2(4)
C36 C35 C34 119.0(5)
C35 C36 C37 119.3(5)
C38 C37 C36 119.2(4)
N17 C38 C37 122.4(4)
N18 C39 N19 112.9(4)
C41 C40 N18 109.2(4)
C41 C40 C43 118.5(4)
N18 C40 C43 132.4(4)
N20 C41 N19 124.3(4)
N20 C41 C40 129.0(4)
N19 C41 C40 106.6(4)
O2 C43 N21 119.3(4)
O2 C43 C40 130.1(4)
N21 C43 C40 110.6(4)
N20 C44 N22 119.6(4)
N20 C44 N21 122.7(4)
N22 C44 N21 117.6(4)
C5' C45 C46 118.0(4)
C5' C45 C51 121.3(4)
C46 C45 C51 120.6(4)
C5' C45 Ru2 70.6(2)
C46 C45 Ru2 71.6(3)
C51 C45 Ru2 127.5(3)
C47 C46 C45 121.0(4)
C47 C46 Ru2 71.5(3)
C45 C46 Ru2 71.1(3)
C46 C47 C48 121.6(4)
C46 C47 Ru2 72.1(3)
C48 C47 Ru2 71.2(2)
C49 C48 C47 117.1(4)
C49 C48 C52 122.2(4)
C47 C48 C52 120.5(4)
C49 C48 Ru2 69.9(2)
C47 C48 Ru2 71.3(2)
C52 C48 Ru2 133.7(3)
C48 C49 C5' 121.9(4)
C48 C49 Ru2 73.0(3)
C5' C49 Ru2 71.9(2)
C45 C5' C49 120.3(4)
C45 C5' Ru2 72.2(2)
C49 C5' Ru2 70.3(2)
C48 C52 C54 114.8(4)
C48 C52 C53 106.9(4)
C54 C52 C53 111.1(4)
F33 P3 F32 92.0(2)
F33 P3 F34 89.8(2)
F32 P3 F34 178.2(2)
F33 P3 F31 91.07(19)
F32 P3 F31 89.69(19)
F34 P3 F31 90.51(17)
F33 P3 F36 90.84(19)
F32 P3 F36 90.39(18)
F34 P3 F36 89.36(16)
F31 P3 F36 178.09(18)
F33 P3 F35 178.7(2)
F32 P3 F35 89.0(2)
F34 P3 F35 89.19(18)
F31 P3 F35 89.85(17)
F36 P3 F35 88.24(16)
F45A P4 F43 145.0(6)
F45A P4 F44A 102.3(5)
F43 P4 F44A 105.0(4)
F45A P4 F41A 98.5(5)
F43 P4 F41A 59.3(4)
F44A P4 F41A 92.1(4)
F45A P4 F46A 83.6(5)
F43 P4 F46A 115.5(5)
F44A P4 F46A 94.1(4)
F41A P4 F46A 172.9(5)
F45A P4 F42 49.7(5)
F43 P4 F42 97.7(4)
F44A P4 F42 149.3(5)
F41A P4 F42 82.0(4)
F46A P4 F42 94.4(4)
F45A P4 F46 99.7(5)
F43 P4 F46 97.6(5)
F44A P4 F46 98.3(4)
F41A P4 F46 156.5(5)
F46A P4 F46 17.9(5)
F42 P4 F46 98.8(4)
F45A P4 F44 119.5(5)
F43 P4 F44 91.7(4)
F44A P4 F44 19.4(3)
F41A P4 F44 97.3(4)
F46A P4 F44 87.4(4)
F42 P4 F44 168.6(4)
F46 P4 F44 86.4(4)
F45A P4 F42A 90.9(5)
F43 P4 F42A 63.6(4)
F44A P4 F42A 166.7(4)
F41A P4 F42A 87.7(4)
F46A P4 F42A 85.4(4)
F42 P4 F42A 43.8(3)
F46 P4 F42A 77.4(4)
F44 P4 F42A 147.7(4)
F45A P4 F41 78.2(5)
F43 P4 F41 86.6(4)
F44A P4 F41 77.6(4)
F41A P4 F41 28.2(3)
F46A P4 F41 157.8(5)
F42 P4 F41 83.6(4)
F46 P4 F41 174.8(4)
F44 P4 F41 90.5(4)
F42A P4 F41 107.3(3)
F45A P4 F43A 169.8(5)
F43 P4 F43A 31.0(4)
F44A P4 F43A 87.3(4)
F41A P4 F43A 84.4(4)
F46A P4 F43A 92.3(5)
F42 P4 F43A 121.7(5)
F46 P4 F43A 75.2(5)
F44 P4 F43A 69.4(4)
F42A P4 F43A 79.4(4)
F41 P4 F43A 107.6(4)
F45A P4 F45 33.6(4)
F43 P4 F45 168.2(4)
F44A P4 F45 70.4(4)
F41A P4 F45 109.5(4)
F46A P4 F45 76.0(4)
F42 P4 F45 83.2(4)
F46 P4 F45 93.8(4)
F44 P4 F45 86.3(4)
F42A P4 F45 122.2(4)
F41 P4 F45 81.8(4)
F43A P4 F45 153.6(4)

loop_
_geom_bond_atom_site_label_1
_geom_bond_atom_site_label_2
_geom_bond_distance
Ru1 N6 2.097(4)
Ru1 N7 2.130(3)
Ru1 N1 2.135(3)
Ru1 C19 2.166(5)
Ru1 C20 2.182(5)
Ru1 C17 2.197(5)
Ru1 C18 2.210(5)
Ru1 C15 2.213(5)
Ru1 C16 2.213(5)
N1 C3 1.353(5)
N1 C1 1.374(5)
N2 C3 1.297(6)
N2 C2 1.363(6)
N3 C2 1.335(6)
N3 C1 1.340(5)
N4 C1 1.318(6)
N5 C2 1.314(6)
N6 C4 1.345(5)
N6 C8 1.350(5)
N7 C9 1.315(5)
N7 C10 1.405(5)
N8 C9 1.353(5)
N8 C11 1.360(5)
N8 C12 1.460(5)
N9 C14 1.315(5)
N9 C11 1.358(5)
N10 C14 1.360(6)
N10 C13 1.394(6)
N11 C14 1.337(6)
O1 C13 1.231(5)
C3 C4 1.480(6)
C4 C5 1.387(6)
C5 C6 1.382(7)
C6 C7 1.365(7)
C7 C8 1.367(6)
C10 C11 1.374(6)
C10 C13 1.418(6)
C15 C16 1.409(7)
C15 C20 1.413(8)
C15 C21 1.505(8)
C16 C17 1.384(7)
C17 C18 1.418(7)
C18 C19 1.397(7)
C18 C22 1.533(8)
C19 C20 1.397(7)
C22 C24 1.451(8)
C22 C23 1.524(8)
P1 F14 1.590(3)
P1 F13 1.594(3)
P1 F12 1.594(3)
P1 F16 1.596(3)
P1 F11 1.598(3)
P1 F15 1.604(3)
P2 F25 1.573(4)
P2 F23 1.576(4)
P2 F24 1.577(3)
P2 F22 1.580(4)
P2 F26 1.593(3)
P2 F21 1.604(3)
Ru2 N17 2.088(4)
Ru2 N18 2.133(3)
Ru2 N12 2.137(3)
Ru2 C49 2.177(4)
Ru2 C5' 2.199(4)
Ru2 C48 2.217(4)
Ru2 C47 2.219(4)
Ru2 C45 2.220(4)
Ru2 C46 2.226(4)
N12 C33 1.345(5)
N12 C31 1.382(5)
N13 C31 1.328(5)
N13 C32 1.331(6)
N14 C33 1.304(5)
N14 C32 1.357(6)
N15 C31 1.317(6)
N16 C32 1.328(6)
N17 C34 1.343(5)
N17 C38 1.356(5)
N18 C39 1.317(5)
N18 C40 1.402(5)
N19 C39 1.358(5)
N19 C41 1.369(5)
N19 C42 1.469(5)
N20 C44 1.328(5)
N20 C41 1.358(5)
N21 C44 1.361(6)
N21 C43 1.398(6)
N22 C44 1.331(6)
O2 C43 1.225(5)
C33 C34 1.483(6)
C34 C35 1.379(6)
C35 C36 1.370(7)
C36 C37 1.374(7)
C37 C38 1.373(6)
C40 C41 1.378(6)
C40 C43 1.427(6)
C45 C5' 1.408(6)
C45 C46 1.425(6)
C45 C51 1.498(6)
C46 C47 1.387(6)
C47 C48 1.427(6)
C48 C49 1.400(6)
C48 C52 1.505(6)
C49 C5' 1.419(6)
C52 C54 1.514(7)
C52 C53 1.529(6)
P3 F33 1.575(3)
P3 F32 1.576(3)
P3 F34 1.593(3)
P3 F31 1.598(3)
P3 F36 1.601(3)
P3 F35 1.608(3)
P4 F45A 1.437(9)
P4 F43 1.492(7)
P4 F44A 1.525(7)
P4 F41A 1.527(7)
P4 F46A 1.558(8)
P4 F42 1.599(7)
P4 F46 1.605(8)
P4 F44 1.616(6)
P4 F42A 1.682(6)
P4 F41 1.690(7)
P4 F43A 1.706(9)
P4 F45 1.723(7)
